data_1535769
loop_
_publ_author_name
'Murashova, E.V.'
'Velikodnyi, Yu.A.'
'Trunov, V.K.'

_publ_section_title
;
 Crystal structure of double pyrophosphates Ba M' P2 O7 (M'= Zn, Cd)
;
_journal_name_full 'Zhurnal Neorganicheskoi Khimii'
_journal_page_first 847
_journal_page_last 850
_journal_volume 36
_journal_year 1991
_chemical_formula_sum 'Ba O7 P2 Zn'
_chemical_name_systematic 'Ba Zn (P2 O7)'
_space_group_IT_number 2
_symmetry_space_group_name_Hall '-P 1'
_symmetry_space_group_name_H-M 'P -1'
_cell_angle_alpha 102.68
_cell_angle_beta 92.13
_cell_angle_gamma 94.08
_cell_formula_units_Z 2
_cell_length_a 5.316
_cell_length_b 7.309
_cell_length_c 7.579
_cell_volume 286.147
_citation_journal_id_ASTM ZNOKAQ
_cod_data_source_file Murashova_ZNOKAQ_1991_1112.cif
_cod_data_source_block Ba1O7P2Zn1
_cod_original_cell_volume 286.1474
_cod_original_formula_sum 'Ba1 O7 P2 Zn1'
_cod_database_code 1535769

loop_
_symmetry_equiv_pos_as_xyz
x,y,z
-x,-y,-z

loop_
_atom_site_label
_atom_site_type_symbol
_atom_site_fract_x
_atom_site_fract_y
_atom_site_fract_z
_atom_site_occupancy
_atom_site_U_iso_or_equiv
Ba1 Ba+2 0.20672 0.27544 0.43037 1 0.0
O5 O-2 0.7105 0.348 0.5721 1 0.0
O7 O-2 0.219 0.516 0.7547 1 0.0
O1 O-2 0.4628 0.107 0.7022 1 0.0
P2 P+5 0.2939 0.6866 0.9006 1 0.0
Zn1 Zn+2 0.204 0.1113 0.89314 1 0.0
O6 O-2 0.4336 0.2314 0.1021 1 0.0
P1 P+5 0.7074 0.2309 0.7135 1 0.0
O4 O-2 0.2679 0.6269 0.0913 1 0.0
O3 O-2 0.1105 -0.1578 0.9039 1 0.0
O2 O-2 -0.0631 0.1135 0.7016 1 0.0
